data_1550206
loop_
_publ_author_name
'Li, Tianyang'
'Dunlap-Shohl, Wiley'
'Reinheimer, Eric W.'
'LeMagueres, Pierre'
'Mitzi, David B.'

_publ_section_title
;
 Melting Temperature Suppression of Layered Hybrid Lead Halide Perovskites
 via Organic Ammonium Cation Branching
;
_journal_name_full 'Chemical Science'
_journal_paper_doi 10.1039/C8SC03863E
_journal_year 2019
_chemical_formula_moiety '0.5(I8 Pb2), 2(C5 H14 N)'
_chemical_formula_sum 'C10 H28 I4 N2 Pb'
_chemical_formula_weight 891.13
_space_group_crystal_system monoclinic
_space_group_IT_number 14
_space_group_name_Hall '-P 2ybc'
_space_group_name_H-M_alt 'P 1 21/c 1'
_symmetry_space_group_name_Hall '-P 2ybc'
_symmetry_space_group_name_H-M 'P 1 21/c 1'
_atom_sites_solution_hydrogens geom
_atom_sites_solution_primary direct
_audit_creation_date 2018-08-20
_audit_creation_method
;
Olex2 1.2
(compiled 2018.05.29 svn.r3508 for OlexSys, GUI svn.r5506)
;
_audit_update_record
;
2018-08-24 deposited with the CCDC.
2018-11-09 downloaded from the CCDC.
;
_cell_angle_alpha 90
_cell_angle_beta 106.155(3)
_cell_angle_gamma 90
_cell_formula_units_Z 2
_cell_length_a 15.0424(8)
_cell_length_b 9.2398(4)
_cell_length_c 8.5756(5)
_cell_measurement_reflns_used 6061
_cell_measurement_temperature 273
_cell_measurement_theta_max 26.28
_cell_measurement_theta_min 3.31
_cell_volume 1144.85(10)
_computing_molecular_graphics 'Olex2 (Dolomanov et al., 2009)'
_computing_publication_material 'Olex2 (Dolomanov et al., 2009)'
_computing_structure_refinement 'ShelXL (Sheldrick, 2015)'
_computing_structure_solution 'ShelXS (Sheldrick, 2008)'
_diffrn_ambient_temperature 273.15
_diffrn_measured_fraction_theta_full 0.997
_diffrn_measured_fraction_theta_max 0.996
_diffrn_measurement_device_type 'Bruker APEX-II CCD'
_diffrn_measurement_method '\f and \w scans'
_diffrn_radiation_type MoK\a
_diffrn_radiation_wavelength 0.71073
_diffrn_reflns_av_R_equivalents 0.0216
_diffrn_reflns_av_unetI/netI 0.0174
_diffrn_reflns_Laue_measured_fraction_full 0.997
_diffrn_reflns_Laue_measured_fraction_max 0.996
_diffrn_reflns_limit_h_max 18
_diffrn_reflns_limit_h_min -18
_diffrn_reflns_limit_k_max 11
_diffrn_reflns_limit_k_min -7
_diffrn_reflns_limit_l_max 10
_diffrn_reflns_limit_l_min -10
_diffrn_reflns_number 12771
_diffrn_reflns_point_group_measured_fraction_full 0.997
_diffrn_reflns_point_group_measured_fraction_max 0.996
_diffrn_reflns_theta_full 25.242
_diffrn_reflns_theta_max 26.430
_diffrn_reflns_theta_min 3.580
_diffrn_standards_number 0
_exptl_absorpt_coefficient_mu 12.751
_exptl_absorpt_correction_type multi-scan
_exptl_crystal_colour 'clear orange'
_exptl_crystal_colour_lustre clear
_exptl_crystal_colour_primary orange
_exptl_crystal_density_diffrn 2.585
_exptl_crystal_description plate
_exptl_crystal_F_000 792
_exptl_crystal_size_max 0.101
_exptl_crystal_size_mid 0.089
_exptl_crystal_size_min 0.084
_exptl_transmission_factor_max 0.7454
_exptl_transmission_factor_min 0.6472
_refine_diff_density_max 0.811
_refine_diff_density_min -0.983
_refine_diff_density_rms 0.152
_refine_ls_extinction_method none
_refine_ls_goodness_of_fit_ref 1.270
_refine_ls_hydrogen_treatment constr
_refine_ls_matrix_type full
_refine_ls_number_parameters 82
_refine_ls_number_reflns 2354
_refine_ls_number_restraints 0
_refine_ls_restrained_S_all 1.270
_refine_ls_R_factor_all 0.0360
_refine_ls_R_factor_gt 0.0314
_refine_ls_shift/su_max 0.000
_refine_ls_shift/su_mean 0.000
_refine_ls_structure_factor_coef Fsqd
_refine_ls_weighting_details 'w=1/[\s^2^(Fo^2^)+(0.0001P)^2^+11.5917P] where P=(Fo^2^+2Fc^2^)/3'
_refine_ls_weighting_scheme calc
_refine_ls_wR_factor_gt 0.0713
_refine_ls_wR_factor_ref 0.0724
_reflns_Friedel_coverage 0.000
_reflns_number_gt 2125
_reflns_number_total 2354
_reflns_threshold_expression 'I > 2\s(I)'
_cod_data_source_file c8sc03863e2.cif
_cod_data_source_block 1meba_5_p21c
_cod_original_cell_volume 1144.84(10)
_cod_database_code 1550206
_shelx_shelxl_version_number 2016/6
_shelx_space_group_comment
;
The symmetry employed for this shelxl refinement is uniquely defined
by the following loop, which should always be used as a source of
symmetry information in preference to the above space-group names.
They are only intended as comments.
;
_shelx_estimated_absorpt_t_max 0.414
_shelx_estimated_absorpt_t_min 0.359
_olex2_refinement_description
;
1. Fixed Uiso
 At 1.2 times of:
  All C(H) groups, All C(H,H) groups, All N(H,H,H) groups
 At 1.5 times of:
  All C(H,H,H) groups
2.a Ternary CH refined with riding coordinates:
 C2(H2)
2.b Secondary CH2 refined with riding coordinates:
 C3(H3a,H3b), C5(H5a,H5b)
2.c Idealised Me refined as rotating group:
 N1(H1a,H1b,H1c), C4(H4a,H4b,H4c), C6(H6a,H6b,H6c)
;
_olex2_date_sample_data_collection 2018-06-08
_olex2_date_sample_submission 2018-06-08
_olex2_submission_special_instructions 'No special instructions were received'

loop_
_space_group_symop_operation_xyz
'x, y, z'
'-x, y+1/2, -z+1/2'
'-x, -y, -z'
'x, -y-1/2, z-1/2'

loop_
_atom_site_label
_atom_site_type_symbol
_atom_site_fract_x
_atom_site_fract_y
_atom_site_fract_z
_atom_site_U_iso_or_equiv
_atom_site_adp_type
_atom_site_occupancy
_atom_site_site_symmetry_order
_atom_site_calc_flag
_atom_site_refinement_flags_posn
_atom_site_refinement_flags_adp
_atom_site_refinement_flags_occupancy
Pb1 Pb 0.500000 -0.500000 0.000000 0.03838(13) Uani 1 2 d S T P
I2 I 0.49614(4) -0.19457(7) 0.18766(7) 0.04769(17) Uani 1 1 d . . .
I3 I 0.71992(5) -0.47130(8) 0.11544(8) 0.05646(19) Uani 1 1 d . . .
N1 N 0.6861(6) -0.0899(10) 0.0112(11) 0.065(2) Uani 1 1 d . . .
H1A H 0.700127 -0.058256 -0.077081 0.078 Uiso 1 1 calc GR . .
H1B H 0.631241 -0.054784 0.012741 0.078 Uiso 1 1 calc GR . .
H1C H 0.683913 -0.186132 0.009835 0.078 Uiso 1 1 calc GR . .
C2 C 0.7542(8) -0.0430(13) 0.1508(15) 0.070(3) Uani 1 1 d . . .
H2 H 0.744951 -0.091209 0.246911 0.084 Uiso 1 1 calc R . .
C3 C 0.8497(9) -0.0841(19) 0.131(2) 0.103(5) Uani 1 1 d . . .
H3A H 0.845625 -0.181027 0.086493 0.123 Uiso 1 1 calc R . .
H3B H 0.863611 -0.019029 0.052397 0.123 Uiso 1 1 calc R . .
C4 C 0.7470(12) 0.1224(14) 0.169(2) 0.123(6) Uani 1 1 d . . .
H4A H 0.759979 0.169717 0.077953 0.184 Uiso 1 1 calc GR . .
H4B H 0.790986 0.153414 0.267386 0.184 Uiso 1 1 calc GR . .
H4C H 0.685657 0.147122 0.172620 0.184 Uiso 1 1 calc GR . .
C5 C 0.9260(14) -0.080(3) 0.277(3) 0.199(12) Uani 1 1 d . . .
H5A H 0.907702 -0.132621 0.360557 0.239 Uiso 1 1 calc R . .
H5B H 0.935768 0.019841 0.311561 0.239 Uiso 1 1 calc R . .
C6 C 1.0142(15) -0.138(3) 0.267(4) 0.263(18) Uani 1 1 d . . .
H6A H 1.056317 -0.142832 0.374421 0.395 Uiso 1 1 calc GR . .
H6B H 1.039531 -0.076828 0.200214 0.395 Uiso 1 1 calc GR . .
H6C H 1.005116 -0.233804 0.221491 0.395 Uiso 1 1 calc GR . .

loop_
_atom_site_aniso_label
_atom_site_aniso_U_11
_atom_site_aniso_U_22
_atom_site_aniso_U_33
_atom_site_aniso_U_23
_atom_site_aniso_U_13
_atom_site_aniso_U_12
Pb1 0.0463(3) 0.0339(2) 0.0355(2) 0.00009(19) 0.01236(19) -0.0017(2)
I2 0.0606(4) 0.0424(4) 0.0414(3) -0.0117(3) 0.0164(3) 0.0037(3)
I3 0.0513(4) 0.0551(4) 0.0635(4) 0.0021(3) 0.0169(3) 0.0039(3)
N1 0.079(6) 0.053(5) 0.066(6) 0.007(5) 0.025(5) 0.014(5)
C2 0.079(8) 0.057(7) 0.069(7) 0.008(6) 0.010(6) 0.017(6)
C3 0.065(8) 0.107(12) 0.123(13) 0.001(10) 0.004(8) -0.009(8)
C4 0.167(17) 0.045(8) 0.141(15) -0.030(9) 0.015(12) -0.018(9)
C5 0.100(15) 0.17(2) 0.29(3) 0.03(2) -0.010(19) 0.020(15)
C6 0.081(15) 0.26(4) 0.42(5) -0.09(3) 0.02(2) 0.005(19)

loop_
_atom_type_symbol
_atom_type_description
_atom_type_scat_dispersion_real
_atom_type_scat_dispersion_imag
_atom_type_scat_source
C C 0.0033 0.0016 'International Tables Vol C Tables 4.2.6.8 and 6.1.1.4'
H H 0.0000 0.0000 'International Tables Vol C Tables 4.2.6.8 and 6.1.1.4'
I I -0.4742 1.8119 'International Tables Vol C Tables 4.2.6.8 and 6.1.1.4'
N N 0.0061 0.0033 'International Tables Vol C Tables 4.2.6.8 and 6.1.1.4'
Pb Pb -3.3944 10.1111 'International Tables Vol C Tables 4.2.6.8 and 6.1.1.4'

loop_
_geom_angle_atom_site_label_1
_geom_angle_atom_site_label_2
_geom_angle_atom_site_label_3
_geom_angle
_geom_angle_site_symmetry_1
_geom_angle_site_symmetry_3
I2 Pb1 I2 180.00(2) 4 2_645
I2 Pb1 I2 180.0 3_645 .
I2 Pb1 I2 85.895(6) 4 .
I2 Pb1 I2 85.895(6) 2_645 3_645
I2 Pb1 I2 94.105(6) 4 3_645
I2 Pb1 I2 94.105(6) 2_645 .
I3 Pb1 I2 93.777(17) 3_645 .
I3 Pb1 I2 86.223(17) 3_645 3_645
I3 Pb1 I2 90.639(17) . 2_645
I3 Pb1 I2 89.361(17) . 4
I3 Pb1 I2 93.776(17) . 3_645
I3 Pb1 I2 86.224(17) . .
I3 Pb1 I2 89.361(17) 3_645 2_645
I3 Pb1 I2 90.639(17) 3_645 4
I3 Pb1 I3 180.0 3_645 .
Pb1 I2 Pb1 153.90(2) 2_655 .
N1 C2 C3 108.2(10) . .
N1 C2 C4 109.6(10) . .
C3 C2 C4 110.4(13) . .
C5 C3 C2 116.3(17) . .
C3 C5 C6 118(3) . .

loop_
_geom_bond_atom_site_label_1
_geom_bond_atom_site_label_2
_geom_bond_distance
_geom_bond_site_symmetry_2
Pb1 I2 3.2130(6) 4
Pb1 I2 3.2572(6) .
Pb1 I2 3.2572(6) 3_645
Pb1 I2 3.2130(6) 2_645
Pb1 I3 3.1893(7) 3_645
Pb1 I3 3.1893(7) .
N1 C2 1.410(14) .
C2 C3 1.539(17) .
C2 C4 1.544(17) .
C3 C5 1.44(2) .
C5 C6 1.45(3) .
